data_4117016
loop_
_publ_author_name
'P. Bhyrappa'
'Scott R. Wilson'
'Kenneth S. Suslick'

_publ_section_title
;
 Hydrogen-Bonded Porphyrinic Solids: Supramolecular Networks of
 Octahydroxy Porphyrins
;
_journal_name_full 'Journal of the American Chemical Society'
_journal_page_first 8492
_journal_page_last 8502
_journal_paper_doi 10.1021/ja971093w
_journal_volume 119
_journal_year 1997
_chemical_formula_moiety 'C44 H28 N4 O8, 5(C4 H8 O2)'
_chemical_formula_sum 'C64 H70 N4 O18'
_chemical_formula_weight 1183.24
_chemical_name_systematic
; 
? 
;
_space_group_IT_number 2
_symmetry_cell_setting triclinic
_symmetry_space_group_name_Hall '-P 1'
_symmetry_space_group_name_H-M 'P -1'
_atom_sites_solution_hydrogens geom
_atom_sites_solution_primary direct
_atom_sites_solution_secondary difmap
_audit_creation_method SHELXL
_audit_update_record
; 
95-06-15   text and data added, srw 
;
_cell_angle_alpha 90.18(2)
_cell_angle_beta 92.90(2)
_cell_angle_gamma 90.02(2)
_cell_formula_units_Z 1
_cell_length_a 7.245(2)
_cell_length_b 14.727(3)
_cell_length_c 14.835(4)
_cell_measurement_reflns_used 25
_cell_measurement_temperature 198(2)
_cell_measurement_theta_max 10.51
_cell_measurement_theta_min 6.37
_cell_volume 1580.8(7)
_computing_cell_refinement 'CAD4 (Enraf-Nonius)'
_computing_data_collection 'CAD4 (Enraf-Nonius)'
_computing_data_reduction 'CAD4 (Enraf-Nonius) PROFILE (Coppens, 1972)'
_computing_molecular_graphics 'ORTEP-II (Johnson, 1971)'
_computing_publication_material 'CIFTAB (Sheldrick, 1993)'
_computing_structure_refinement 'SHELXL-93 (Sheldrick, 1993)'
_computing_structure_solution 'SHELXS-86 (Sheldrick, 1990)'
_diffrn_ambient_temperature 198(2)
_diffrn_measurement_device 'Enraf-Nonius CAD4'
_diffrn_measurement_method 'omega-theta scan profiles'
_diffrn_radiation_monochromator graphite
_diffrn_radiation_source 'normal-focus sealed tube'
_diffrn_radiation_type MoK\a
_diffrn_radiation_wavelength 0.71073
_diffrn_reflns_av_R_equivalents 0.0377
_diffrn_reflns_av_sigmaI/netI 0.0824
_diffrn_reflns_limit_h_max 0
_diffrn_reflns_limit_h_min -7
_diffrn_reflns_limit_k_max 16
_diffrn_reflns_limit_k_min -16
_diffrn_reflns_limit_l_max 16
_diffrn_reflns_limit_l_min -16
_diffrn_reflns_number 4783
_diffrn_reflns_theta_max 22.97
_diffrn_reflns_theta_min 1.37
_diffrn_standards_decay_% 1.6
_diffrn_standards_interval_time 90
_diffrn_standards_number 3
_exptl_absorpt_coefficient_mu 0.091
_exptl_absorpt_correction_type none
_exptl_crystal_colour red
_exptl_crystal_density_diffrn 1.243
_exptl_crystal_description prismatic
_exptl_crystal_F_000 626
_exptl_crystal_size_max 0.50
_exptl_crystal_size_mid 0.20
_exptl_crystal_size_min 0.20
_refine_diff_density_max 0.636
_refine_diff_density_min -0.748
_refine_diff_density_rms 0.085
_refine_ls_extinction_method none
_refine_ls_goodness_of_fit_all 1.060
_refine_ls_goodness_of_fit_obs 1.102
_refine_ls_hydrogen_treatment noref
_refine_ls_matrix_type full
_refine_ls_number_parameters 391
_refine_ls_number_reflns 4369
_refine_ls_number_restraints 336
_refine_ls_restrained_S_all 1.025
_refine_ls_restrained_S_obs 1.037
_refine_ls_R_factor_all 0.1971
_refine_ls_R_factor_obs 0.1138
_refine_ls_shift/esd_max 0.090
_refine_ls_shift/esd_mean 0.006
_refine_ls_structure_factor_coef Fsqd
_refine_ls_weighting_details 'w=1/[\s^2^(Fo^2^)+(0.1288P)^2^+9.9139P] where P=(Fo^2^+2Fc^2^)/3'
_refine_ls_weighting_scheme calc
_refine_ls_wR_factor_all 0.3561
_refine_ls_wR_factor_obs 0.2800
_reflns_number_observed 2588
_reflns_number_total 4370
_reflns_observed_criterion >2sigma(I)
_cod_data_source_file ja971093w_1.cif
_cod_data_source_block H2T(3',5'-DHP)P.5EtOAc
_cod_depositor_comments
;
The following automatic conversions were performed:

'_refine_ls_weighting_scheme' value 'calc
w=1/[\s^2^(Fo^2^)+(0.1288P)^2^+9.9139P] where P=(Fo^2^+2Fc^2^)/3' was
changed to 'calc'. New tag '_refine_ls_weighting_details' was
created. The value of the new tag was set to
'w=1/[\s^2^(Fo^2^)+(0.1288P)^2^+9.9139P] where P=(Fo^2^+2Fc^2^)/3'.

Automatic conversion script
Id: cif_fix_values 3143 2015-03-26 13:38:13Z robertas 
;
_cod_database_code 4117016

loop_
_symmetry_equiv_pos_as_xyz
'x, y, z'
'-x, -y, -z'

loop_
_atom_site_aniso_label
_atom_site_aniso_U_11
_atom_site_aniso_U_22
_atom_site_aniso_U_33
_atom_site_aniso_U_23
_atom_site_aniso_U_13
_atom_site_aniso_U_12
N1 0.034(3) 0.026(3) 0.035(3) 0.000(3) 0.005(3) 0.000(3)
C1 0.032(4) 0.036(4) 0.031(4) 0.003(3) -0.001(3) 0.006(3)
C2 0.045(5) 0.034(4) 0.030(4) 0.007(3) 0.001(3) 0.008(3)
C3 0.040(4) 0.022(4) 0.043(4) 0.002(3) 0.002(3) 0.004(3)
C4 0.023(4) 0.032(4) 0.040(4) -0.003(3) -0.001(3) 0.005(3)
C5 0.029(4) 0.026(4) 0.039(4) -0.005(3) -0.004(3) 0.001(3)
N2 0.032(3) 0.029(3) 0.033(3) 0.001(3) -0.002(3) 0.001(3)
C6 0.034(4) 0.027(4) 0.035(4) -0.006(3) 0.003(3) 0.005(3)
C7 0.043(5) 0.033(4) 0.041(4) -0.003(3) 0.004(3) 0.007(3)
C8 0.044(4) 0.037(4) 0.027(4) -0.002(3) 0.002(3) 0.006(3)
C9 0.033(4) 0.029(4) 0.032(4) 0.001(3) 0.002(3) 0.005(3)
C10 0.033(4) 0.031(4) 0.031(4) -0.004(3) -0.002(3) 0.004(3)
C21 0.035(4) 0.030(4) 0.035(4) 0.000(3) 0.004(3) 0.005(3)
C22 0.031(4) 0.026(4) 0.054(5) -0.002(3) -0.002(3) 0.007(3)
C23 0.031(4) 0.035(4) 0.056(5) -0.007(4) -0.001(4) -0.002(3)
C24 0.039(5) 0.029(4) 0.062(5) -0.009(4) 0.004(4) -0.001(3)
C25 0.027(4) 0.034(4) 0.079(6) -0.008(4) 0.005(4) 0.001(3)
C26 0.031(4) 0.033(4) 0.064(5) -0.007(4) 0.001(4) -0.002(3)
O23 0.035(3) 0.038(3) 0.107(5) -0.016(3) -0.001(3) 0.000(3)
O25 0.030(3) 0.053(4) 0.162(7) -0.025(4) 0.010(4) 0.006(3)
C27 0.041(4) 0.032(4) 0.033(4) 0.000(3) 0.000(3) 0.005(3)
C28 0.031(4) 0.080(6) 0.040(5) 0.015(4) 0.003(4) 0.000(4)
C29 0.034(5) 0.087(7) 0.037(5) 0.013(4) -0.001(4) 0.009(4)
C30 0.032(4) 0.063(5) 0.033(4) 0.007(4) -0.004(3) 0.008(4)
C31 0.036(4) 0.066(5) 0.032(4) 0.004(4) 0.006(3) 0.000(4)
C32 0.028(4) 0.061(5) 0.032(4) -0.005(4) -0.005(3) 0.004(4)
O29 0.036(4) 0.234(10) 0.050(4) 0.046(5) -0.006(3) 0.009(5)
O31 0.036(3) 0.151(7) 0.040(3) 0.028(4) 0.000(3) -0.005(4)

loop_
_atom_site_label
_atom_site_type_symbol
_atom_site_fract_x
_atom_site_fract_y
_atom_site_fract_z
_atom_site_U_iso_or_equiv
_atom_site_thermal_displace_type
_atom_site_occupancy
_atom_site_calc_flag
_atom_site_refinement_flags
_atom_site_disorder_group
N1 N -0.0692(7) -0.3832(4) -0.0697(4) 0.0318(14) Uani 1 d . .
H1A H -0.0476(7) -0.4335(4) -0.0390(4) 0.038 Uiso 0.59(9) calc PR .
C1 C -0.0956(9) -0.3769(5) -0.1615(4) 0.033(2) Uani 1 d . .
C2 C -0.1290(10) -0.2840(5) -0.1843(5) 0.036(2) Uani 1 d . .
H2 H -0.1517(10) -0.2605(5) -0.2434(5) 0.044 Uiso 1 calc R .
C3 C -0.1226(10) -0.2355(5) -0.1067(5) 0.035(2) Uani 1 d . .
H3 H -0.1414(10) -0.1720(5) -0.1012(5) 0.042 Uiso 1 calc R .
C4 C -0.0822(9) -0.2975(4) -0.0342(5) 0.032(2) Uani 1 d . .
C5 C -0.0547(9) -0.2742(4) 0.0566(5) 0.032(2) Uani 1 d . .
N2 N 0.0156(7) -0.4265(4) 0.1176(4) 0.0315(14) Uani 1 d . .
H1B H 0.0099(7) -0.4576(4) 0.0668(4) 0.038 Uiso 0.41(9) calc PR .
C6 C -0.0102(9) -0.3349(4) 0.1270(4) 0.032(2) Uani 1 d . .
C7 C 0.0122(10) -0.3113(5) 0.2207(5) 0.039(2) Uani 1 d . .
H7 H 0.0018(10) -0.2522(5) 0.2457(5) 0.047 Uiso 1 calc R .
C8 C 0.0505(10) -0.3878(5) 0.2666(5) 0.036(2) Uani 1 d . .
H8 H 0.0727(10) -0.3928(5) 0.3300(5) 0.043 Uiso 1 calc R .
C9 C 0.0519(9) -0.4603(4) 0.2026(4) 0.031(2) Uani 1 d . .
C10 C 0.0872(9) -0.5516(4) 0.2230(4) 0.032(2) Uani 1 d . .
C21 C -0.0677(6) -0.1755(2) 0.0806(3) 0.033(2) Uani 1 d G .
C22 C 0.0926(4) -0.1268(3) 0.1031(3) 0.037(2) Uani 1 d G .
H22 H 0.2095(5) -0.1558(4) 0.1026(5) 0.045 Uiso 1 calc R .
C23 C 0.0817(5) -0.0355(3) 0.1264(4) 0.041(2) Uani 1 d G .
C24 C -0.0895(6) 0.0071(2) 0.1272(4) 0.043(2) Uani 1 d G .
H24 H -0.0969(8) 0.0695(2) 0.1431(5) 0.052 Uiso 1 calc R .
C25 C -0.2497(5) -0.0416(3) 0.1047(4) 0.047(2) Uani 1 d G .
C26 C -0.2388(5) -0.1329(3) 0.0814(4) 0.043(2) Uani 1 d G .
H26 H -0.3483(5) -0.1662(4) 0.0660(5) 0.052 Uiso 1 calc R .
O23 O 0.2303(7) 0.0155(4) 0.1500(5) 0.060(2) Uani 1 d . .
H23 H 0.3265(12) -0.0115(29) 0.1354(56) 0.072 Uiso 1 calc R .
O25 O -0.4146(8) -0.0002(4) 0.1011(6) 0.081(2) Uani 1 d . .
H25 H -0.4767(61) -0.0184(58) 0.1438(45) 0.098 Uiso 1 calc R .
C27 C 0.1150(6) -0.5755(3) 0.3208(2) 0.035(2) Uani 1 d G .
C28 C 0.2912(5) -0.5816(4) 0.3619(3) 0.050(2) Uani 1 d G .
H28 H 0.3964(6) -0.5689(6) 0.3284(4) 0.060 Uiso 1 calc R .
C29 C 0.3134(5) -0.6062(4) 0.4522(3) 0.053(2) Uani 1 d G .
C30 C 0.1595(6) -0.6248(4) 0.5013(2) 0.043(2) Uani 1 d G .
H30 H 0.1747(8) -0.6416(5) 0.5630(2) 0.051 Uiso 1 calc R .
C31 C -0.0167(5) -0.6187(4) 0.4601(3) 0.044(2) Uani 1 d G .
C32 C -0.0389(4) -0.5941(4) 0.3699(3) 0.041(2) Uani 1 d G .
H32 H -0.1594(5) -0.5899(5) 0.3417(4) 0.049 Uiso 1 calc R .
O29 O 0.4849(8) -0.6111(7) 0.4914(4) 0.107(3) Uani 1 d . .
H29 H 0.4782(10) -0.6235(85) 0.5463(19) 0.129 Uiso 1 calc R .
O31 O -0.1565(8) -0.6388(6) 0.5128(4) 0.076(2) Uani 1 d . .
H31 H -0.2575(10) -0.6260(64) 0.4855(27) 0.091 Uiso 1 calc R .
O41A O 0.3953(23) -0.18627(11) -0.0983(2) 0.078(2) Uiso 0.595(4) d PDU 1
C41A C 0.4028(27) -0.34616(12) -0.0903(2) 0.079(3) Uiso 0.595(4) d PDU 1
H41A H 0.4030(27) -0.39685(12) -0.1332(2) 0.095 Uiso 0.595(4) calc PR 1
H41B H 0.2944(27) -0.35080(12) -0.0537(2) 0.095 Uiso 0.595(4) calc PR 1
H41C H 0.5154(27) -0.34837(12) -0.0508(2) 0.095 Uiso 0.595(4) calc PR 1
C42A C 0.3965(15) -0.25923(12) -0.1402(2) 0.066(2) Uiso 0.595(4) d PDU 1
O42A O 0.4017(14) -0.2595(2) -0.2317(2) 0.098(2) Uiso 0.595(4) d PDU 1
C43A C 0.4248(28) -0.1672(3) -0.2647(2) 0.144(6) Uiso 0.595(4) d PDU 1
H43A H 0.5418(28) -0.1413(3) -0.2386(2) 0.173 Uiso 0.595(4) calc PR 1
H43B H 0.3217(28) -0.1287(3) -0.2457(2) 0.173 Uiso 0.595(4) calc PR 1
C44A C 0.4280(46) -0.1677(6) -0.3671(3) 0.193(8) Uiso 0.595(4) d PDU 1
H44A H 0.4435(46) -0.1055(6) -0.3888(3) 0.232 Uiso 0.595(4) calc PR 1
H44B H 0.3115(46) -0.1927(6) -0.3929(3) 0.232 Uiso 0.595(4) calc PR 1
H44C H 0.5311(46) -0.2053(6) -0.3858(3) 0.232 Uiso 0.595(4) calc PR 1
O41B O 0.3932(43) -0.1861(2) -0.1044(3) 0.078(2) Uiso 0.294(7) d PDU 2
C41B C 0.3921(48) -0.1890(3) -0.2634(3) 0.079(3) Uiso 0.294(7) d PDU 2
H41D H 0.3958(48) -0.2355(3) -0.3107(3) 0.095 Uiso 0.294(7) calc PR 2
H41E H 0.4993(48) -0.1488(3) -0.2669(3) 0.095 Uiso 0.294(7) calc PR 2
H41F H 0.2783(48) -0.1534(3) -0.2720(3) 0.095 Uiso 0.294(7) calc PR 2
C42B C 0.3967(29) -0.23322(13) -0.1738(2) 0.066(2) Uiso 0.294(7) d PDU 2
O42B O 0.3917(26) -0.32527(14) -0.1681(3) 0.098(2) Uiso 0.294(7) d PDU 2
C43B C 0.4177(59) -0.3537(3) -0.0742(4) 0.144(6) Uiso 0.294(7) d PDU 2
H43C H 0.3127(59) -0.3323(3) -0.0397(4) 0.173 Uiso 0.294(7) calc PR 2
H43D H 0.5324(59) -0.3263(3) -0.0471(4) 0.173 Uiso 0.294(7) calc PR 2
C44B C 0.4304(87) -0.4566(5) -0.0691(8) 0.193(8) Uiso 0.294(7) d PD 2
H44D H 0.4479(87) -0.4752(5) -0.0059(8) 0.232 Uiso 0.294(7) calc PR 2
H44E H 0.5354(87) -0.4776(5) -0.1028(8) 0.232 Uiso 0.294(7) calc PR 2
H44F H 0.3161(87) -0.4835(5) -0.0954(8) 0.232 Uiso 0.294(7) calc PR 2
O41C O 0.4016(27) -0.1710(2) -0.1515(4) 0.078(2) Uiso 0.111(7) d PDU 3
C41C C 0.4022(30) -0.3310(2) -0.1457(6) 0.079(3) Uiso 0.111(7) d PDU 3
H41G H 0.3883(30) -0.3812(2) -0.1891(6) 0.095 Uiso 0.111(7) calc PR 3
H41H H 0.3046(30) -0.3347(2) -0.1024(6) 0.095 Uiso 0.111(7) calc PR 3
H41I H 0.5232(30) -0.3351(2) -0.1133(6) 0.095 Uiso 0.111(7) calc PR 3
C42C C 0.3877(10) -0.2434(3) -0.1943(2) 0.066(2) Uiso 0.111(7) d PDU 3
O42C O 0.3423(6) -0.2425(7) -0.2843(2) 0.098(2) Uiso 0.111(7) d PDU 3
C43C C 0.4791(22) -0.1910(15) -0.3319(3) 0.144(6) Uiso 0.111(7) d PDU 3
H43E H 0.6049(22) -0.2106(15) -0.3114(3) 0.173 Uiso 0.111(7) calc PR 3
H43F H 0.4668(22) -0.1256(15) -0.3181(3) 0.173 Uiso 0.111(7) calc PR 3
C44C C 0.4508(55) -0.2063(37) -0.4331(4) 0.193(8) Uiso 0.111(7) d PDU 3
H44G H 0.5430(55) -0.1715(37) -0.4646(4) 0.232 Uiso 0.111(7) calc PR 3
H44H H 0.3266(55) -0.1863(37) -0.4533(4) 0.232 Uiso 0.111(7) calc PR 3
H44I H 0.4647(55) -0.2711(37) -0.4466(4) 0.232 Uiso 0.111(7) calc PR 3
O51A O 0.5342(14) -0.3861(3) 0.3223(2) 0.078(2) Uiso 0.582(4) d PDU 1
C51A C 0.5215(19) -0.3931(3) 0.1632(2) 0.079(3) Uiso 0.582(4) d PDU 1
H51A H 0.5012(19) -0.3502(3) 0.1133(2) 0.095 Uiso 0.582(4) calc PR 1
H51B H 0.4259(19) -0.4402(3) 0.1591(2) 0.095 Uiso 0.582(4) calc PR 1
H51C H 0.6435(19) -0.4212(3) 0.1596(2) 0.095 Uiso 0.582(4) calc PR 1
C52A C 0.5122(16) -0.3441(2) 0.2502(2) 0.066(2) Uiso 0.582(4) d PDU 1
O52A O 0.4835(16) -0.2529(2) 0.2508(3) 0.098(2) Uiso 0.582(4) d PDU 1
C53A C 0.5025(32) -0.2178(3) 0.3429(3) 0.144(6) Uiso 0.582(4) d PDU 1
H53A H 0.6151(32) -0.2433(3) 0.3738(3) 0.173 Uiso 0.582(4) calc PR 1
H53B H 0.3946(32) -0.2366(3) 0.3767(3) 0.173 Uiso 0.582(4) calc PR 1
C54A C 0.5152(48) -0.1148(3) 0.3415(6) 0.193(8) Uiso 0.582(4) d PD 1
H54A H 0.5279(48) -0.0917(3) 0.4036(6) 0.232 Uiso 0.582(4) calc PR 1
H54B H 0.4028(48) -0.0898(3) 0.3115(6) 0.232 Uiso 0.582(4) calc PR 1
H54C H 0.6229(48) -0.0964(3) 0.3086(6) 0.232 Uiso 0.582(4) calc PR 1
O51B O 0.5168(25) -0.3380(3) 0.3343(2) 0.078(2) Uiso 0.302(7) d PDU 2
C51B C 0.5009(32) -0.3457(4) 0.1752(2) 0.079(3) Uiso 0.302(7) d PDU 2
H51D H 0.4892(32) -0.3024(4) 0.1252(2) 0.095 Uiso 0.302(7) calc PR 2
H51E H 0.3960(32) -0.3878(4) 0.1716(2) 0.095 Uiso 0.302(7) calc PR 2
H51F H 0.6163(32) -0.3798(4) 0.1715(2) 0.095 Uiso 0.302(7) calc PR 2
C52B C 0.5028(11) -0.2957(2) 0.2621(2) 0.066(2) Uiso 0.302(7) d PDU 2
O52B O 0.4753(7) -0.2044(2) 0.2625(4) 0.098(2) Uiso 0.302(7) d PDU 2
C53B C 0.4020(10) -0.1759(4) 0.3479(5) 0.144(6) Uiso 0.302(7) d PDU 2
H53C H 0.5040(10) -0.1712(4) 0.3946(5) 0.173 Uiso 0.302(7) calc PR 2
H53D H 0.3128(10) -0.2217(4) 0.3678(5) 0.173 Uiso 0.302(7) calc PR 2
C54B C 0.3063(38) -0.0844(11) 0.3366(10) 0.193(8) Uiso 0.302(7) d PD 2
H54D H 0.2573(38) -0.0658(11) 0.3942(10) 0.232 Uiso 0.302(7) calc PR 2
H54E H 0.2047(38) -0.0895(11) 0.2907(10) 0.232 Uiso 0.302(7) calc PR 2
H54F H 0.3954(38) -0.0391(11) 0.3177(10) 0.232 Uiso 0.302(7) calc PR 2
O51C O 0.5222(12) -0.2977(6) 0.3557(2) 0.078(2) Uiso 0.116(7) d PDU 3
C51C C 0.3926(7) -0.1849(4) 0.2595(5) 0.079(3) Uiso 0.116(7) d PDU 3
H51G H 0.3761(7) -0.1753(4) 0.1942(5) 0.095 Uiso 0.116(7) calc PR 3
H51H H 0.4671(7) -0.1354(4) 0.2866(5) 0.095 Uiso 0.116(7) calc PR 3
H51I H 0.2715(7) -0.1860(4) 0.2861(5) 0.095 Uiso 0.116(7) calc PR 3
C52C C 0.4880(8) -0.2725(3) 0.2769(2) 0.066(2) Uiso 0.116(7) d PDU 3
O52C O 0.5531(5) -0.3208(4) 0.2070(3) 0.098(2) Uiso 0.116(7) d PDU 3
C53C C 0.3998(9) -0.3557(8) 0.1495(6) 0.144(6) Uiso 0.116(7) d PDU 3
H53E H 0.3063(9) -0.3075(8) 0.1387(6) 0.173 Uiso 0.116(7) calc PR 3
H53F H 0.3403(9) -0.4069(8) 0.1800(6) 0.173 Uiso 0.116(7) calc PR 3
C54C C 0.4699(20) -0.3879(27) 0.0599(12) 0.193(8) Uiso 0.116(7) d PD 3
H54G H 0.3662(20) -0.4111(27) 0.0216(12) 0.232 Uiso 0.116(7) calc PR 3
H54H H 0.5611(20) -0.4363(27) 0.0708(12) 0.232 Uiso 0.116(7) calc PR 3
H54I H 0.5277(20) -0.3370(27) 0.0296(12) 0.232 Uiso 0.116(7) calc PR 3
O61A O -0.2155(3) -0.0166(4) 0.4798(7) 0.078(2) Uiso 0.238(5) d PD 1
C61A C 0.0534(6) -0.1062(3) 0.4987(7) 0.079(3) Uiso 0.238(5) d PDU 1
H61A H 0.1781(6) -0.1060(3) 0.4760(7) 0.095 Uiso 0.238(5) calc PR 1
H61B H -0.0089(6) -0.1632(3) 0.4813(7) 0.095 Uiso 0.238(5) calc PR 1
H61C H 0.0614(6) -0.1008(3) 0.5647(7) 0.095 Uiso 0.238(5) calc PR 1
C62A C -0.0532(5) -0.0286(3) 0.4597(5) 0.066(2) Uiso 0.238(5) d PDU 1
O62A O 0.0213(9) 0.0239(3) 0.3956(6) 0.098(2) Uiso 0.238(5) d PD 1
C63A C 0.0209(6) 0.1190(2) 0.4232(9) 0.144(6) Uiso 0.238(5) d PD 1
H63A H -0.0656(6) 0.1276(2) 0.4721(9) 0.173 Uiso 0.238(5) calc PR 1
H63B H -0.0216(6) 0.1573(2) 0.3715(9) 0.173 Uiso 0.238(5) calc PR 1
C64A C 0.2144(21) 0.1478(14) 0.4562(43) 0.193(8) Uiso 0.238(5) d PD 1
H64A H 0.2130(21) 0.2118(14) 0.4744(43) 0.232 Uiso 0.238(5) calc PR 1
H64B H 0.2994(21) 0.1398(14) 0.4074(43) 0.232 Uiso 0.238(5) calc PR 1
H64C H 0.2554(21) 0.1103(14) 0.5079(43) 0.232 Uiso 0.238(5) calc PR 1
O61B O -0.0730(26) 0.0180(2) 0.5217(6) 0.078(2) Uiso 0.262(5) d PDU 2
C61B C -0.1155(27) -0.1048(6) 0.6201(5) 0.079(3) Uiso 0.262(5) d PD 2
H61D H -0.1211(27) -0.1711(6) 0.6152(5) 0.095 Uiso 0.262(5) calc PR 2
H61E H -0.2323(27) -0.0819(6) 0.6418(5) 0.095 Uiso 0.262(5) calc PR 2
H61F H -0.0137(27) -0.0874(6) 0.6627(5) 0.095 Uiso 0.262(5) calc PR 2
C62B C -0.0845(23) -0.0655(3) 0.5304(4) 0.066(2) Uiso 0.262(5) d PD 2
O62B O -0.0808(22) -0.1206(3) 0.4568(5) 0.098(2) Uiso 0.262(5) d PDU 2
C63B C -0.0386(16) -0.0680(7) 0.3773(5) 0.144(6) Uiso 0.262(5) d PD 2
H63C H -0.0681(16) -0.1043(7) 0.3221(5) 0.173 Uiso 0.262(5) calc PR 2
H63D H 0.0949(16) -0.0532(7) 0.3793(5) 0.173 Uiso 0.262(5) calc PR 2
C64B C -0.1509(60) 0.0193(19) 0.3742(23) 0.193(8) Uiso 0.262(5) d PD 2
H64D H -0.1217(60) 0.0542(19) 0.3206(23) 0.232 Uiso 0.262(5) calc PR 2
H64E H -0.1205(60) 0.0554(19) 0.4285(23) 0.232 Uiso 0.262(5) calc PR 2
H64F H -0.2830(60) 0.0045(19) 0.3714(23) 0.232 Uiso 0.262(5) calc PR 2

loop_
_atom_type_symbol
_atom_type_description
_atom_type_scat_dispersion_real
_atom_type_scat_dispersion_imag
_atom_type_scat_source
C C 0.0033 0.0016 'International Tables Vol C Tables 4.2.6.8 and 6.1.1.4'
H H 0.0000 0.0000 'International Tables Vol C Tables 4.2.6.8 and 6.1.1.4'
N N 0.0061 0.0033 'International Tables Vol C Tables 4.2.6.8 and 6.1.1.4'
O O 0.0106 0.0060 'International Tables Vol C Tables 4.2.6.8 and 6.1.1.4'

loop_
_geom_angle_atom_site_label_1
_geom_angle_atom_site_label_2
_geom_angle_atom_site_label_3
_geom_angle
_geom_angle_site_symmetry_1
_geom_angle_site_symmetry_3
C1 N1 C4 107.9(6) . .
N1 C1 C10 126.0(6) . 2_545
N1 C1 C2 108.5(6) . .
C10 C1 C2 125.4(6) 2_545 .
C3 C2 C1 107.7(6) . .
C2 C3 C4 107.5(6) . .
N1 C4 C5 125.9(6) . .
N1 C4 C3 108.4(6) . .
C5 C4 C3 125.7(6) . .
C4 C5 C6 125.5(6) . .
C4 C5 C21 117.2(6) . .
C6 C5 C21 117.3(5) . .
C6 N2 C9 106.8(5) . .
N2 C6 C5 125.6(6) . .
N2 C6 C7 108.9(6) . .
C5 C6 C7 125.5(6) . .
C8 C7 C6 107.6(6) . .
C7 C8 C9 107.4(6) . .
N2 C9 C10 125.1(6) . .
N2 C9 C8 109.3(6) . .
C10 C9 C8 125.5(6) . .
C1 C10 C9 126.6(6) 2_545 .
C1 C10 C27 116.5(6) 2_545 .
C9 C10 C27 116.9(5) . .
C22 C21 C26 120.0 . .
C22 C21 C5 119.6(4) . .
C26 C21 C5 120.4(4) . .
C21 C22 C23 120.0 . .
O23 C23 C22 123.3(4) . .
O23 C23 C24 116.7(4) . .
C22 C23 C24 120.0 . .
C25 C24 C23 120.0 . .
O25 C25 C24 120.4(4) . .
O25 C25 C26 119.5(4) . .
C24 C25 C26 120.0 . .
C25 C26 C21 120.0 . .
C28 C27 C32 120.0 . .
C28 C27 C10 121.1(4) . .
C32 C27 C10 118.8(4) . .
C27 C28 C29 120.0 . .
O29 C29 C30 120.7(4) . .
O29 C29 C28 119.3(4) . .
C30 C29 C28 120.0 . .
C31 C30 C29 120.0 . .
O31 C31 C32 124.4(4) . .
O31 C31 C30 115.6(4) . .
C32 C31 C30 120.0 . .
C31 C32 C27 120.0 . .
O41A C42A O42A 120.11(9) . .
O41A C42A C41A 119.92(9) . .
O42A C42A C41A 119.88(9) . .
C42A O42A C43A 110.19(9) . .
O42A C43A C44A 109.97(10) . .
O41B C42B O42B 120.13(14) . .
O41B C42B C41B 119.87(13) . .
O42B C42B C41B 119.84(13) . .
C42B O42B C43B 110.24(13) . .
O42B C43B C44B 109.96(14) . .
O41C C42C O42C 120.08(13) . .
O41C C42C C41C 119.84(12) . .
O42C C42C C41C 119.80(12) . .
C42C O42C C43C 110.22(13) . .
O42C C43C C44C 109.96(14) . .
O51A C52A O52A 120.19(12) . .
O51A C52A C51A 119.92(12) . .
O52A C52A C51A 119.87(12) . .
C52A O52A C53A 110.26(13) . .
O52A C53A C54A 109.95(14) . .
O51B C52B O52B 120.12(13) . .
O51B C52B C51B 119.87(13) . .
O52B C52B C51B 119.83(12) . .
C52B O52B C53B 110.22(13) . .
O52B C53B C54B 109.97(14) . .
O51C C52C O52C 120.08(13) . .
O51C C52C C51C 119.83(12) . .
O52C C52C C51C 119.80(12) . .
C52C O52C C53C 110.22(13) . .
O52C C53C C54C 109.96(14) . .
O61A C62A O62A 120.08(13) . .
O61A C62A C61A 119.83(12) . .
O62A C62A C61A 119.80(12) . .
C62A O62A C63A 110.22(13) . .
O62A C63A C64A 109.96(14) . .
O61B C62B O62B 120.13(13) . .
O61B C62B C61B 119.88(13) . .
O62B C62B C61B 119.85(13) . .
C62B O62B C63B 110.23(14) . .
O62B C63B C64B 109.96(14) . .

loop_
_geom_bond_atom_site_label_1
_geom_bond_atom_site_label_2
_geom_bond_distance
_geom_bond_site_symmetry_2
N1 C1 1.369(8) .
N1 C4 1.372(8) .
C1 C10 1.394(9) 2_545
C1 C2 1.428(9) .
C2 C3 1.352(9) .
C3 C4 1.432(10) .
C4 C5 1.394(9) .
C5 C6 1.401(9) .
C5 C21 1.500(7) .
N2 C6 1.370(8) .
N2 C9 1.370(8) .
C6 C7 1.433(10) .
C7 C8 1.339(10) .
C8 C9 1.427(9) .
C9 C10 1.400(9) .
C10 C1 1.394(9) 2_545
C10 C27 1.498(7) .
C21 C22 1.39 .
C21 C26 1.39 .
C22 C23 1.39 .
C23 O23 1.344(6) .
C23 C24 1.39 .
C24 C25 1.39 .
C25 O25 1.341(6) .
C25 C26 1.39 .
C27 C28 1.39 .
C27 C32 1.39 .
C28 C29 1.39 .
C29 O29 1.347(6) .
C29 C30 1.39 .
C30 C31 1.39 .
C31 O31 1.344(6) .
C31 C32 1.39 .
O41A C42A 1.2400(9) .
C41A C42A 1.4810(9) .
C42A O42A 1.3593(9) .
O42A C43A 1.4591(10) .
C43A C44A 1.5205(11) .
O41B C42B 1.2402(13) .
C41B C42B 1.4814(13) .
C42B O42B 1.3592(12) .
O42B C43B 1.4587(14) .
C43B C44B 1.5206(14) .
O41C C42C 1.2404(12) .
C41C C42C 1.4816(12) .
C42C O42C 1.3595(12) .
O42C C43C 1.4588(14) .
C43C C44C 1.5206(15) .
O51A C52A 1.2399(12) .
C51A C52A 1.4813(12) .
C52A O52A 1.3589(12) .
O52A C53A 1.4587(14) .
C53A C54A 1.5207(14) .
O51B C52B 1.2402(12) .
C51B C52B 1.4814(12) .
C52B O52B 1.3593(12) .
O52B C53B 1.4588(14) .
C53B C54B 1.5205(15) .
O51C C52C 1.2404(12) .
C51C C52C 1.4816(12) .
C52C O52C 1.3595(12) .
O52C C53C 1.4588(14) .
C53C C54C 1.5206(15) .
O61A C62A 1.2404(12) .
C61A C62A 1.4816(12) .
C62A O62A 1.3595(12) .
O62A C63A 1.4588(14) .
C63A C64A 1.5206(15) .
O61B C62B 1.2401(12) .
C61B C62B 1.4813(13) .
C62B O62B 1.3592(12) .
O62B C63B 1.4588(14) .
C63B C64B 1.5206(15) .
